data_7701085
loop_
_publ_author_name
'Gr\"undlinger, Petra'
'Gy\"or\"ok, Michael'
'Wolfmayr, Sebastian'
'Breuer, Tobias'
'Primetzhofer, Daniel'
'Bruckner, Barbara'
'Monkowius, Uwe'
'Wagner, Thorsten'

_publ_section_title
;
 Aggregation of Au(i)-complexes on amorphous substrates governed by
 aurophilicity.
;
_journal_issue 39
_journal_name_full 'Dalton transactions (Cambridge, England : 2003)'
_journal_page_first 14712
_journal_page_last 14723
_journal_paper_doi 10.1039/c9dt03049b
_journal_volume 48
_journal_year 2019
_chemical_formula_moiety 'C11 H7 Au I N'
_chemical_formula_sum 'C11 H7 Au I N'
_chemical_formula_weight 477.04
_chemical_name_common NapNCAuI
_chemical_name_systematic '2-naphthylisonitrile iodido gold(I)'
_chemical_properties_physical Heat-sensitive,Light-sensitive,Photo-sensitive
_space_group_crystal_system triclinic
_space_group_IT_number 2
_space_group_name_Hall '-P 1'
_space_group_name_H-M_alt 'P -1'
_symmetry_space_group_name_Hall '-P 1'
_symmetry_space_group_name_H-M 'P -1'
_atom_sites_solution_hydrogens geom
_atom_sites_solution_primary direct
_atom_sites_solution_secondary difmap
_audit_update_record
;
2019-03-22 deposited with the CCDC.    2019-09-09 downloaded from the CCDC.
;
_cell_angle_alpha 99.575(3)
_cell_angle_beta 91.594(3)
_cell_angle_gamma 98.130(3)
_cell_formula_units_Z 2
_cell_length_a 4.7397(3)
_cell_length_b 9.8038(6)
_cell_length_c 12.3826(7)
_cell_measurement_reflns_used 5664
_cell_measurement_temperature 296.(2)
_cell_measurement_theta_max 29.91
_cell_measurement_theta_min 3.64
_cell_volume 560.89(6)
_computing_cell_refinement 'Bruker SAINT'
_computing_data_collection 'Bruker APEX2'
_computing_data_reduction 'Bruker SAINT'
_computing_molecular_graphics 'Bruker SHELXTL'
_computing_publication_material 'Bruker SHELXTL'
_computing_structure_refinement 'SHELXL-2014 (Sheldrick 2014)'
_computing_structure_solution 'SHELXS-97 (Sheldrick 2008)'
_diffrn_ambient_temperature 296.(2)
_diffrn_measured_fraction_theta_full 0.995
_diffrn_measured_fraction_theta_max 0.995
_diffrn_measurement_device_type 'Bruker Quest D8 ECO'
_diffrn_measurement_method '\f and \w scans'
_diffrn_radiation_monochromator graphite
_diffrn_radiation_type 'Mo K\a'
_diffrn_radiation_wavelength 0.71073
_diffrn_reflns_av_R_equivalents 0.1205
_diffrn_reflns_av_sigmaI/netI 0.0568
_diffrn_reflns_limit_h_max 6
_diffrn_reflns_limit_h_min -6
_diffrn_reflns_limit_k_max 14
_diffrn_reflns_limit_k_min -13
_diffrn_reflns_limit_l_max 17
_diffrn_reflns_limit_l_min -17
_diffrn_reflns_number 35373
_diffrn_reflns_theta_full 30.55
_diffrn_reflns_theta_max 30.55
_diffrn_reflns_theta_min 2.92
_diffrn_source 'sealed tube'
_exptl_absorpt_coefficient_mu 15.825
_exptl_absorpt_correction_T_max 0.20
_exptl_absorpt_correction_T_min 0.05
_exptl_absorpt_correction_type multi-scan
_exptl_absorpt_process_details
;
;
_exptl_crystal_colour yellow
_exptl_crystal_density_diffrn 2.825
_exptl_crystal_density_method 'not measured'
_exptl_crystal_description needle
_exptl_crystal_F_000 424
_exptl_crystal_preparation Luminescent
_exptl_crystal_size_max 0.480
_exptl_crystal_size_mid 0.210
_exptl_crystal_size_min 0.150
_refine_diff_density_max 1.525
_refine_diff_density_min -2.160
_refine_ls_extinction_method none
_refine_ls_goodness_of_fit_ref 1.079
_refine_ls_hydrogen_treatment constr
_refine_ls_matrix_type full
_refine_ls_number_parameters 127
_refine_ls_number_reflns 3424
_refine_ls_number_restraints 0
_refine_ls_restrained_S_all 1.079
_refine_ls_R_factor_all 0.0862
_refine_ls_R_factor_gt 0.0464
_refine_ls_shift/su_max 0.000
_refine_ls_shift/su_mean 0.000
_refine_ls_structure_factor_coef Fsqd
_refine_ls_weighting_details 'calc w=1/[\s^2^(Fo^2^)+(0.0332P)^2^+2.3231P] where P=(Fo^2^+2Fc^2^)/3'
_refine_ls_weighting_scheme calc
_refine_ls_wR_factor_gt 0.0900
_refine_ls_wR_factor_ref 0.1053
_reflns_number_gt 2380
_reflns_number_total 3424
_reflns_threshold_expression >2sigma(I)
_cod_data_source_file c9dt03049b2.cif
_cod_data_source_block I_CCDC1
_cod_depositor_comments 'Adding full bibliography for 7701084--7701085.cif.'
_cod_database_code 7701085

loop_
_space_group_symop_operation_xyz
'x, y, z'
'-x, -y, -z'

loop_
_atom_site_type_symbol
_atom_site_label
_atom_site_fract_x
_atom_site_fract_y
_atom_site_fract_z
_atom_site_U_iso_or_equiv
_atom_site_adp_type
_atom_site_calc_flag
_atom_site_refinement_flags
_atom_site_occupancy
I I1 -0.31911(13) 0.86851(7) 0.28681(5) 0.06056(18) Uani d . 1
Au Au1 0.00437(7) 0.82164(4) 0.43676(3) 0.05105(13) Uani d . 1
C C1 0.243(2) 0.7650(11) 0.5441(8) 0.059(2) Uani d . 1
N N1 0.3977(16) 0.7269(8) 0.6037(5) 0.0508(16) Uani d . 1
C C2 0.5909(16) 0.6896(9) 0.6764(6) 0.0443(17) Uani d . 1
C C3 0.7461(15) 0.7892(8) 0.7517(6) 0.0381(15) Uani d . 1
H H7 0.7246 0.8826 0.7548 0.046 Uiso calc R 1
C C4 0.9413(15) 0.7516(7) 0.8258(5) 0.0353(14) Uani d . 1
C C5 0.9710(16) 0.6092(8) 0.8181(6) 0.0417(16) Uani d . 1
C C6 1.164(2) 0.5725(10) 0.8933(8) 0.056(2) Uani d . 1
H H6 1.1886 0.4793 0.8889 0.067 Uiso calc R 1
C C7 1.314(2) 0.6712(12) 0.9720(9) 0.066(2) Uani d . 1
H H1 1.438 0.6453 1.0219 0.079 Uiso calc R 1
C C8 0.804(2) 0.5105(9) 0.7386(8) 0.054(2) Uani d . 1
H H2 0.8234 0.4165 0.7334 0.064 Uiso calc R 1
C C9 0.6145(19) 0.5481(9) 0.6688(7) 0.053(2) Uani d . 1
H H3 0.5029 0.481 0.6171 0.064 Uiso calc R 1
C C10 1.2821(19) 0.8130(11) 0.9778(7) 0.060(2) Uani d . 1
H H5 1.3869 0.8802 1.0314 0.071 Uiso calc R 1
C C11 1.1038(19) 0.8521(9) 0.9077(7) 0.0505(19) Uani d . 1
H H4 1.0862 0.9462 0.9126 0.061 Uiso calc R 1

loop_
_atom_site_aniso_label
_atom_site_aniso_U_11
_atom_site_aniso_U_22
_atom_site_aniso_U_33
_atom_site_aniso_U_12
_atom_site_aniso_U_13
_atom_site_aniso_U_23
I1 0.0607(3) 0.0585(4) 0.0652(4) 0.0029(3) -0.0124(3) 0.0260(3)
Au1 0.05143(19) 0.0613(2) 0.04337(19) 0.01037(14) 0.00173(12) 0.01595(14)
C1 0.063(5) 0.071(6) 0.047(5) 0.014(5) 0.013(4) 0.014(4)
N1 0.058(4) 0.063(4) 0.033(3) 0.012(3) 0.012(3) 0.011(3)
C2 0.044(4) 0.055(5) 0.039(4) 0.013(3) 0.009(3) 0.015(3)
C3 0.046(4) 0.036(4) 0.037(4) 0.013(3) 0.010(3) 0.014(3)
C4 0.044(4) 0.036(4) 0.030(3) 0.009(3) 0.012(3) 0.014(3)
C5 0.047(4) 0.044(4) 0.040(4) 0.013(3) 0.016(3) 0.015(3)
C6 0.064(5) 0.054(5) 0.062(6) 0.023(4) 0.014(4) 0.033(4)
C7 0.059(5) 0.084(7) 0.061(6) 0.022(5) -0.002(4) 0.027(5)
C8 0.064(5) 0.038(4) 0.060(5) 0.011(4) 0.010(4) 0.010(4)
C9 0.061(5) 0.045(5) 0.050(5) 0.006(4) 0.003(4) 0.000(4)
C10 0.055(5) 0.078(7) 0.045(5) 0.004(4) 0.000(4) 0.014(4)
C11 0.065(5) 0.050(5) 0.040(4) 0.010(4) 0.006(4) 0.014(4)

loop_
_atom_type_symbol
_atom_type_description
_atom_type_scat_dispersion_real
_atom_type_scat_dispersion_imag
_atom_type_scat_source
C C 0.0033 0.0016 'International Tables Vol C Tables 4.2.6.8 and 6.1.1.4'
H H 0.0000 0.0000 'International Tables Vol C Tables 4.2.6.8 and 6.1.1.4'
N N 0.0061 0.0033 'International Tables Vol C Tables 4.2.6.8 and 6.1.1.4'
I I -0.4742 1.8119 'International Tables Vol C Tables 4.2.6.8 and 6.1.1.4'
Au Au -2.0133 8.8022 'International Tables Vol C Tables 4.2.6.8 and 6.1.1.4'

loop_
_geom_angle_atom_site_label_1
_geom_angle_atom_site_label_2
_geom_angle_atom_site_label_3
_geom_angle
C1 Au1 I1 173.8(3)
N1 C1 Au1 175.5(8)
C1 N1 C2 176.5(10)
C3 C2 N1 119.9(7)
C3 C2 C9 122.2(7)
N1 C2 C9 117.9(8)
C2 C3 C4 120.0(7)
C2 C3 H7 120.0
C4 C3 H7 120.0
C5 C4 C3 118.6(7)
C5 C4 C11 119.5(7)
C3 C4 C11 121.9(7)
C8 C5 C4 119.0(7)
C8 C5 C6 122.8(8)
C4 C5 C6 118.2(8)
C7 C6 C5 121.0(8)
C7 C6 H6 119.5
C5 C6 H6 119.5
C6 C7 C10 119.9(8)
C6 C7 H1 120.1
C10 C7 H1 120.1
C9 C8 C5 121.7(8)
C9 C8 H2 119.1
C5 C8 H2 119.1
C8 C9 C2 118.5(8)
C8 C9 H3 120.7
C2 C9 H3 120.7
C11 C10 C7 121.0(9)
C11 C10 H5 119.5
C7 C10 H5 119.5
C10 C11 C4 120.5(8)
C10 C11 H4 119.7
C4 C11 H4 119.7

loop_
_geom_bond_atom_site_label_1
_geom_bond_atom_site_label_2
_geom_bond_distance
I1 Au1 2.5167(7)
Au1 C1 1.922(10)
C1 N1 1.166(12)
N1 C2 1.394(11)
C2 C3 1.348(11)
C2 C9 1.395(12)
C3 C4 1.413(10)
C3 H7 0.93
C4 C5 1.410(10)
C4 C11 1.415(11)
C5 C8 1.398(12)
C5 C6 1.411(12)
C6 C7 1.359(15)
C6 H6 0.93
C7 C10 1.410(15)
C7 H1 0.93
C8 C9 1.360(13)
C8 H2 0.93
C9 H3 0.93
C10 C11 1.333(12)
C10 H5 0.93
C11 H4 0.93

loop_
_geom_torsion_atom_site_label_1
_geom_torsion_atom_site_label_2
_geom_torsion_atom_site_label_3
_geom_torsion_atom_site_label_4
_geom_torsion
I1 Au1 C1 N1 57.(13)
Au1 C1 N1 C2 104.(16)
C1 N1 C2 C3 16.(14)
C1 N1 C2 C9 -164.(13)
N1 C2 C3 C4 179.8(6)
C9 C2 C3 C4 0.3(11)
C2 C3 C4 C5 0.7(10)
C2 C3 C4 C11 -178.5(7)
C3 C4 C5 C8 -0.8(10)
C11 C4 C5 C8 178.4(7)
C3 C4 C5 C6 -179.3(7)
C11 C4 C5 C6 0.0(10)
C8 C5 C6 C7 -177.5(9)
C4 C5 C6 C7 0.9(12)
C5 C6 C7 C10 -1.2(14)
C4 C5 C8 C9 0.0(12)
C6 C5 C8 C9 178.3(8)
C5 C8 C9 C2 1.0(13)
C3 C2 C9 C8 -1.1(13)
N1 C2 C9 C8 179.4(8)
C6 C7 C10 C11 0.6(15)
C7 C10 C11 C4 0.3(14)
C5 C4 C11 C10 -0.6(12)
C3 C4 C11 C10 178.6(8)
